data_2236677
loop_
_publ_author_name
'Kafka, Stanislav'
'Pevec, Andrej'
'Proisl, Karel'
'Kimmel, Roman'
'Ko\<smrlj, Janez'

_publ_section_title
;
 3-Ethyl-3-hydroxy-8-methoxyquinoline-2,4(1<i>H</i>,3<i>H</i>)-dione
 monohydrate
;
_journal_coeditor_code TK5162
_journal_issue 11
_journal_name_full 'Acta Crystallographica Section E'
_journal_page_first o3199
_journal_page_last o3200
_journal_paper_doi 10.1107/S1600536812043280
_journal_volume 68
_journal_year 2012
_chemical_formula_iupac 'C12 H13 N O4, H2 O'
_chemical_formula_moiety 'C12 H13 N O4, H2 O'
_chemical_formula_sum 'C12 H15 N O5'
_chemical_formula_weight 253.25
_chemical_melting_point_gt 371
_chemical_melting_point_lt 372
_chemical_name_systematic
;
3-Ethyl-3-hydroxy-8-methoxyquinoline-2,4(1<i>H</i>,3<i>H</i>)-dione
monohydrate
;
_space_group_IT_number 61
_symmetry_cell_setting orthorhombic
_symmetry_space_group_name_Hall '-P 2ac 2ab'
_symmetry_space_group_name_H-M 'P b c a'
_atom_sites_solution_hydrogens geom
_atom_sites_solution_primary direct
_atom_sites_solution_secondary difmap
_audit_creation_method SHELXL-97
_cell_angle_alpha 90.00
_cell_angle_beta 90.00
_cell_angle_gamma 90.00
_cell_formula_units_Z 8
_cell_length_a 16.5055(4)
_cell_length_b 8.8068(2)
_cell_length_c 16.6690(4)
_cell_measurement_reflns_used 3161
_cell_measurement_temperature 293(2)
_cell_measurement_theta_max 27.48
_cell_measurement_theta_min 1.00
_cell_volume 2423.02(10)
_computing_cell_refinement
;
DENZO and SCALEPACK (Otwinowski & Minor, 1997)
;
_computing_data_collection 'COLLECT (Nonius, 1998)'
_computing_data_reduction
;
DENZO and SCALEPACK (Otwinowski & Minor, 1997)
;
_computing_molecular_graphics 'PLATON (Spek, 2009) and DIAMOND (Brandenburg, 1999)'
_computing_publication_material 'WinGX (Farrugia, 1999)'
_computing_structure_refinement 'SHELXL97 (Sheldrick, 2008)'
_computing_structure_solution 'SIR92 (Altomare <i>et al.</i>, 1994)'
_diffrn_ambient_temperature 293(2)
_diffrn_measured_fraction_theta_full 0.998
_diffrn_measured_fraction_theta_max 0.998
_diffrn_measurement_device_type
;
Nonius KappaCCD area-detector
;
_diffrn_measurement_method '\f scans + \w scans'
_diffrn_radiation_monochromator graphite
_diffrn_radiation_source 'fine-focus sealed tube'
_diffrn_radiation_type MoK\a
_diffrn_radiation_wavelength 0.71073
_diffrn_reflns_av_R_equivalents 0.0189
_diffrn_reflns_av_sigmaI/netI 0.0249
_diffrn_reflns_limit_h_max 21
_diffrn_reflns_limit_h_min -21
_diffrn_reflns_limit_k_max 11
_diffrn_reflns_limit_k_min -11
_diffrn_reflns_limit_l_max 21
_diffrn_reflns_limit_l_min -21
_diffrn_reflns_number 5200
_diffrn_reflns_theta_full 27.49
_diffrn_reflns_theta_max 27.49
_diffrn_reflns_theta_min 3.38
_diffrn_standards_number 0
_exptl_absorpt_coefficient_mu 0.109
_exptl_absorpt_correction_T_max 0.9786
_exptl_absorpt_correction_T_min 0.9476
_exptl_absorpt_correction_type multi-scan
_exptl_absorpt_process_details '(SCALEPACK; Otwinowski & Minor, 1997)'
_exptl_crystal_colour yellow
_exptl_crystal_density_diffrn 1.388
_exptl_crystal_density_method 'not measured'
_exptl_crystal_description prism
_exptl_crystal_F_000 1072
_exptl_crystal_size_max 0.50
_exptl_crystal_size_mid 0.25
_exptl_crystal_size_min 0.20
_refine_diff_density_max 0.262
_refine_diff_density_min -0.225
_refine_ls_extinction_method none
_refine_ls_goodness_of_fit_ref 1.033
_refine_ls_hydrogen_treatment mixed
_refine_ls_matrix_type full
_refine_ls_number_parameters 175
_refine_ls_number_reflns 2779
_refine_ls_number_restraints 3
_refine_ls_restrained_S_all 1.034
_refine_ls_R_factor_all 0.0685
_refine_ls_R_factor_gt 0.0442
_refine_ls_shift/su_max 0.0001
_refine_ls_shift/su_mean 0.0001
_refine_ls_structure_factor_coef Fsqd
_refine_ls_weighting_details 'calc w=1/[\s^2^(Fo^2^)+(0.0662P)^2^+0.4669P] where P=(Fo^2^+2Fc^2^)/3'
_refine_ls_weighting_scheme calc
_refine_ls_wR_factor_gt 0.1147
_refine_ls_wR_factor_ref 0.1274
_reflns_number_gt 1963
_reflns_number_total 2779
_reflns_threshold_expression I>2\s(I)
_cod_data_source_file tk5162.cif
_cod_data_source_block I
_cod_database_code 2236677
_cod_database_fobs_code 2236677

loop_
_symmetry_equiv_pos_as_xyz
'x, y, z'
'-x+1/2, -y, z+1/2'
'x+1/2, -y+1/2, -z'
'-x, y+1/2, -z+1/2'
'-x, -y, -z'
'x-1/2, y, -z-1/2'
'-x-1/2, y-1/2, z'
'x, -y-1/2, z-1/2'

loop_
_atom_site_type_symbol
_atom_site_label
_atom_site_fract_x
_atom_site_fract_y
_atom_site_fract_z
_atom_site_U_iso_or_equiv
_atom_site_adp_type
_atom_site_calc_flag
_atom_site_refinement_flags
_atom_site_occupancy
_atom_site_symmetry_multiplicity
O O1 0.08014(8) 0.56475(12) 0.75104(6) 0.0505(3) Uani d . 1 1
O O2 0.04557(8) 0.18242(13) 0.56925(8) 0.0576(4) Uani d . 1 1
O O3 0.05871(8) 0.26982(13) 0.72594(7) 0.0527(3) Uani d . 1 1
H H3 0.0359 0.1965 0.7058 0.079 Uiso calc R 1 1
O O4 0.14902(8) 0.81485(13) 0.51080(7) 0.0542(3) Uani d . 1 1
N N1 0.11348(8) 0.61105(15) 0.62211(7) 0.0395(3) Uani d D 1 1
H H1N 0.1065(10) 0.7068(16) 0.6299(11) 0.047 Uiso d D 1 1
C C1 0.09586(9) 0.51728(17) 0.68405(8) 0.0374(3) Uani d . 1 1
C C2 0.10269(9) 0.34757(17) 0.66669(9) 0.0392(4) Uani d . 1 1
C C3 0.07607(9) 0.30617(16) 0.58203(10) 0.0408(4) Uani d . 1 1
C C4 0.09477(9) 0.41692(17) 0.51912(9) 0.0381(3) Uani d . 1 1
C C5 0.09051(10) 0.3782(2) 0.43780(10) 0.0481(4) Uani d . 1 1
H H5 0.0777 0.2795 0.4227 0.058 Uiso calc R 1 1
C C6 0.10534(11) 0.4863(2) 0.38047(10) 0.0527(4) Uani d . 1 1
H H6 0.1023 0.4608 0.3264 0.063 Uiso calc R 1 1
C C7 0.12485(10) 0.6336(2) 0.40285(9) 0.0492(4) Uani d . 1 1
H H7 0.1344 0.7062 0.3634 0.059 Uiso calc R 1 1
C C8 0.13022(9) 0.67423(18) 0.48253(9) 0.0410(4) Uani d . 1 1
C C9 0.11398(9) 0.56549(17) 0.54186(8) 0.0358(3) Uani d . 1 1
C C10 0.19372(10) 0.3023(2) 0.67026(10) 0.0523(4) Uani d . 1 1
H H10A 0.1986 0.1950 0.6581 0.063 Uiso calc R 1 1
H H10B 0.2228 0.3579 0.6291 0.063 Uiso calc R 1 1
C C11 0.23315(12) 0.3326(3) 0.74990(11) 0.0683(6) Uani d . 1 1
H H11A 0.2035 0.2817 0.7915 0.102 Uiso calc R 1 1
H H11B 0.2333 0.4399 0.7602 0.102 Uiso calc R 1 1
H H11C 0.2879 0.2957 0.7490 0.102 Uiso calc R 1 1
C C12 0.16490(14) 0.9320(2) 0.45424(12) 0.0670(6) Uani d . 1 1
H H12A 0.1179 0.9477 0.4214 0.101 Uiso calc R 1 1
H H12B 0.2099 0.9033 0.4210 0.101 Uiso calc R 1 1
H H12C 0.1777 1.0243 0.4822 0.101 Uiso calc R 1 1
O O1W 0.06321(11) 0.90745(16) 0.66799(10) 0.0752(5) Uani d D 1 1
H H1W 0.0478(14) 0.978(3) 0.6301(13) 0.090 Uiso d D 1 1
H H2W 0.0132(11) 0.900(3) 0.6914(14) 0.090 Uiso d D 1 1

loop_
_atom_site_aniso_label
_atom_site_aniso_U_11
_atom_site_aniso_U_22
_atom_site_aniso_U_33
_atom_site_aniso_U_12
_atom_site_aniso_U_13
_atom_site_aniso_U_23
O1 0.0709(8) 0.0477(7) 0.0329(6) 0.0008(5) 0.0073(5) -0.0009(5)
O2 0.0692(8) 0.0379(6) 0.0657(8) -0.0052(5) -0.0121(6) -0.0034(5)
O3 0.0674(8) 0.0436(6) 0.0472(7) -0.0100(6) 0.0055(6) 0.0084(5)
O4 0.0786(9) 0.0454(6) 0.0386(6) -0.0116(6) 0.0060(6) 0.0066(5)
N1 0.0543(8) 0.0341(6) 0.0301(6) -0.0024(5) 0.0009(5) -0.0008(5)
C1 0.0403(8) 0.0402(8) 0.0318(7) 0.0000(6) 0.0002(6) 0.0013(6)
C2 0.0440(8) 0.0380(8) 0.0357(8) 0.0022(6) 0.0002(6) 0.0046(6)
C3 0.0398(8) 0.0368(8) 0.0457(9) 0.0065(6) -0.0034(7) -0.0034(6)
C4 0.0369(7) 0.0427(8) 0.0346(7) 0.0054(6) -0.0030(6) -0.0040(6)
C5 0.0512(9) 0.0533(10) 0.0399(9) 0.0082(8) -0.0058(7) -0.0118(7)
C6 0.0588(10) 0.0682(11) 0.0312(8) 0.0108(9) -0.0013(7) -0.0079(8)
C7 0.0531(9) 0.0626(11) 0.0319(8) 0.0079(8) 0.0049(7) 0.0053(7)
C8 0.0429(8) 0.0451(9) 0.0349(8) 0.0033(6) 0.0040(6) 0.0024(7)
C9 0.0360(7) 0.0418(8) 0.0295(7) 0.0037(6) -0.0001(6) 0.0000(6)
C10 0.0496(9) 0.0584(10) 0.0490(10) 0.0130(8) -0.0069(8) 0.0009(8)
C11 0.0583(11) 0.0913(16) 0.0553(11) 0.0106(11) -0.0155(9) -0.0012(10)
C12 0.0872(15) 0.0552(11) 0.0587(12) -0.0077(10) 0.0127(10) 0.0164(9)
O1W 0.0992(11) 0.0548(8) 0.0715(10) 0.0047(8) 0.0365(9) 0.0061(7)

loop_
_atom_type_symbol
_atom_type_description
_atom_type_scat_dispersion_real
_atom_type_scat_dispersion_imag
_atom_type_scat_source
C C 0.0033 0.0016 'International Tables Vol C Tables 4.2.6.8 and 6.1.1.4'
H H 0.0000 0.0000 'International Tables Vol C Tables 4.2.6.8 and 6.1.1.4'
N N 0.0061 0.0033 'International Tables Vol C Tables 4.2.6.8 and 6.1.1.4'
O O 0.0106 0.0060 'International Tables Vol C Tables 4.2.6.8 and 6.1.1.4'

loop_
_geom_angle_atom_site_label_1
_geom_angle_atom_site_label_2
_geom_angle_atom_site_label_3
_geom_angle
C2 O3 H3 109.5
C8 O4 C12 118.23(14)
C1 N1 C9 123.82(13)
C1 N1 H1N 117.0(12)
C9 N1 H1N 115.2(12)
O1 C1 N1 122.32(14)
O1 C1 C2 121.64(13)
N1 C1 C2 115.90(12)
O3 C2 C3 112.71(13)
O3 C2 C1 107.81(12)
C3 C2 C1 112.89(12)
O3 C2 C10 110.35(13)
C3 C2 C10 104.65(12)
C1 C2 C10 108.35(13)
O2 C3 C4 123.84(15)
O2 C3 C2 119.69(14)
C4 C3 C2 116.32(13)
C9 C4 C5 120.10(14)
C9 C4 C3 118.46(13)
C5 C4 C3 121.38(14)
C6 C5 C4 119.83(16)
C6 C5 H5 120.1
C4 C5 H5 120.1
C5 C6 C7 120.20(15)
C5 C6 H6 119.9
C7 C6 H6 119.9
C8 C7 C6 121.09(16)
C8 C7 H7 119.5
C6 C7 H7 119.5
O4 C8 C7 125.75(15)
O4 C8 C9 114.89(13)
C7 C8 C9 119.34(15)
N1 C9 C4 121.80(13)
N1 C9 C8 118.71(13)
C4 C9 C8 119.41(13)
C11 C10 C2 114.01(15)
C11 C10 H10A 108.8
C2 C10 H10A 108.8
C11 C10 H10B 108.8
C2 C10 H10B 108.8
H10A C10 H10B 107.6
C10 C11 H11A 109.5
C10 C11 H11B 109.5
H11A C11 H11B 109.5
C10 C11 H11C 109.5
H11A C11 H11C 109.5
H11B C11 H11C 109.5
O4 C12 H12A 109.5
O4 C12 H12B 109.5
H12A C12 H12B 109.5
O4 C12 H12C 109.5
H12A C12 H12C 109.5
H12B C12 H12C 109.5
H1W O1W H2W 95(2)

loop_
_geom_bond_atom_site_label_1
_geom_bond_atom_site_label_2
_geom_bond_distance
O1 C1 1.2202(17)
O2 C3 1.2193(19)
O3 C2 1.4040(18)
O3 H3 0.8200
O4 C8 1.361(2)
O4 C12 1.422(2)
N1 C1 1.3537(19)
N1 C9 1.3966(18)
N1 H1N 0.861(14)
C1 C2 1.527(2)
C2 C3 1.522(2)
C2 C10 1.555(2)
C3 C4 1.465(2)
C4 C9 1.399(2)
C4 C5 1.399(2)
C5 C6 1.371(3)
C5 H5 0.9300
C6 C7 1.388(3)
C6 H6 0.9300
C7 C8 1.378(2)
C7 H7 0.9300
C8 C9 1.402(2)
C10 C11 1.502(2)
C10 H10A 0.9700
C10 H10B 0.9700
C11 H11A 0.9600
C11 H11B 0.9600
C11 H11C 0.9600
C12 H12A 0.9600
C12 H12B 0.9600
C12 H12C 0.9600
O1W H1W 0.923(16)
O1W H2W 0.916(16)

loop_
_geom_hbond_atom_site_label_D
_geom_hbond_atom_site_label_H
_geom_hbond_atom_site_label_A
_geom_hbond_site_symmetry_A
_geom_hbond_distance_DH
_geom_hbond_distance_HA
_geom_hbond_distance_DA
_geom_hbond_angle_DHA
O3 H3 O1 4_546 0.82 2.35 2.9430(17) 130
N1 H1N O1W . 0.861(14) 2.009(15) 2.8438(19) 163.1(17)
O1W H1W O2 1_565 0.923(16) 2.065(19) 2.9425(19) 158(2)
O1W H2W O3 4_556 0.916(16) 2.15(2) 2.9401(19) 144(2)

loop_
_geom_torsion_atom_site_label_1
_geom_torsion_atom_site_label_2
_geom_torsion_atom_site_label_3
_geom_torsion_atom_site_label_4
_geom_torsion
C9 N1 C1 O1 -165.15(15)
C9 N1 C1 C2 19.1(2)
O1 C1 C2 O3 22.8(2)
N1 C1 C2 O3 -161.35(13)
O1 C1 C2 C3 147.98(15)
N1 C1 C2 C3 -36.19(18)
O1 C1 C2 C10 -96.60(17)
N1 C1 C2 C10 79.22(16)
O3 C2 C3 O2 -26.4(2)
C1 C2 C3 O2 -148.87(14)
C10 C2 C3 O2 93.51(17)
O3 C2 C3 C4 157.87(13)
C1 C2 C3 C4 35.42(18)
C10 C2 C3 C4 -82.20(16)
O2 C3 C4 C9 167.10(15)
C2 C3 C4 C9 -17.4(2)
O2 C3 C4 C5 -10.3(2)
C2 C3 C4 C5 165.20(14)
C9 C4 C5 C6 0.1(2)
C3 C4 C5 C6 177.47(15)
C4 C5 C6 C7 0.2(2)
C5 C6 C7 C8 0.4(3)
C12 O4 C8 C7 -0.1(3)
C12 O4 C8 C9 -178.93(16)
C6 C7 C8 O4 179.85(16)
C6 C7 C8 C9 -1.4(2)
C1 N1 C9 C4 0.9(2)
C1 N1 C9 C8 177.65(14)
C5 C4 C9 N1 175.61(14)
C3 C4 C9 N1 -1.8(2)
C5 C4 C9 C8 -1.1(2)
C3 C4 C9 C8 -178.52(14)
O4 C8 C9 N1 3.8(2)
C7 C8 C9 N1 -175.08(14)
O4 C8 C9 C4 -179.40(14)
C7 C8 C9 C4 1.7(2)
O3 C2 C10 C11 -58.1(2)
C3 C2 C10 C11 -179.62(16)
C1 C2 C10 C11 59.70(19)
